data_7103694
loop_
_publ_author_name
'Moulton, Brian'
'Abourahma, Heba'
'Bradner, Michael W.'
'Lu, Jianjiang'
'McManus, Gregory J.'
'Zaworotko, Michael J.'

_publ_section_title
;
 A new 6^5^.8 topology and a distorted 6^5^.8 CdSO~4~ topology: two new
 supramolecular isomers of [M~2~(bdc)~2~(L)~2~]~n~ coordination polymers
;
_journal_coden_ASTM CHCOFS
_journal_issue 12
_journal_name_full
;
 Chemical Communications (Cambridge, United Kingdom)
;
_journal_page_first 1342
_journal_page_last 1343
_journal_paper_doi 10.1039/b301221b
_journal_year 2003
_chemical_formula_sum 'C17 H11 Co N O6.48'
_chemical_formula_weight 391.80
_space_group_IT_number 167
_symmetry_cell_setting rhombohedral
_symmetry_space_group_name_Hall '-R 3 2"c'
_symmetry_space_group_name_H-M 'R -3 c :H'
_atom_sites_solution_hydrogens geom
_atom_sites_solution_primary direct
_atom_sites_solution_secondary difmap
_audit_creation_method SHELXL-97
_cell_angle_alpha 90.00
_cell_angle_beta 90.00
_cell_angle_gamma 120.00
_cell_formula_units_Z 36
_cell_length_a 30.3087(15)
_cell_length_b 30.3087(15)
_cell_length_c 18.3364(13)
_cell_measurement_temperature 173(2)
_cell_volume 14587.4(15)
_computing_cell_refinement 'Bruker SMART'
_computing_data_collection 'Bruker SMART'
_computing_data_reduction 'Bruker SHELXTL'
_computing_molecular_graphics 'Bruker SHELXTL'
_computing_publication_material 'Bruker SHELXTL'
_computing_structure_refinement 'SHELXL-97 (Sheldrick, 1997)'
_computing_structure_solution 'SHELXS-97 (Sheldrick, 1990)'
_diffrn_ambient_temperature 173(2)
_diffrn_measured_fraction_theta_full 0.987
_diffrn_measured_fraction_theta_max 0.987
_diffrn_measurement_device_type 'CCD area detector'
_diffrn_measurement_method 'phi and omega scans'
_diffrn_radiation_monochromator graphite
_diffrn_radiation_source 'fine-focus sealed tube'
_diffrn_radiation_type MoK\a
_diffrn_radiation_wavelength 0.71073
_diffrn_reflns_av_R_equivalents 0.0760
_diffrn_reflns_av_sigmaI/netI 0.0816
_diffrn_reflns_limit_h_max 37
_diffrn_reflns_limit_h_min -39
_diffrn_reflns_limit_k_max 37
_diffrn_reflns_limit_k_min -39
_diffrn_reflns_limit_l_max 24
_diffrn_reflns_limit_l_min -11
_diffrn_reflns_number 30199
_diffrn_reflns_theta_full 28.27
_diffrn_reflns_theta_max 28.27
_diffrn_reflns_theta_min 1.34
_exptl_absorpt_coefficient_mu 1.096
_exptl_absorpt_correction_type none
_exptl_crystal_colour red/purpl
_exptl_crystal_density_diffrn 1.606
_exptl_crystal_density_method 'not measured'
_exptl_crystal_description needle
_exptl_crystal_F_000 7157
_exptl_crystal_size_max 0.25
_exptl_crystal_size_mid 0.75
_exptl_crystal_size_min 0.25
_refine_diff_density_max 0.654
_refine_diff_density_min -0.407
_refine_diff_density_rms 0.120
_refine_ls_extinction_method none
_refine_ls_goodness_of_fit_ref 0.939
_refine_ls_hydrogen_treatment mixed
_refine_ls_matrix_type full
_refine_ls_number_parameters 244
_refine_ls_number_reflns 3985
_refine_ls_number_restraints 0
_refine_ls_restrained_S_all 0.939
_refine_ls_R_factor_all 0.0757
_refine_ls_R_factor_gt 0.0455
_refine_ls_shift/su_max 0.001
_refine_ls_shift/su_mean 0.000
_refine_ls_structure_factor_coef Fsqd
_refine_ls_weighting_details 'calc w=1/[\s^2^(Fo^2^)+(0.0523P)^2^+0.0000P] where P=(Fo^2^+2Fc^2^)/3'
_refine_ls_weighting_scheme calc
_refine_ls_wR_factor_gt 0.1079
_refine_ls_wR_factor_ref 0.1153
_reflns_number_gt 2650
_reflns_number_total 3985
_reflns_threshold_expression >2sigma(I)
_cod_data_source_file b301221b.txt
_cod_data_source_block mbco35
_cod_depositor_comments
;
The following automatic conversions were performed:
'_symmetry_cell_setting' value 'Rhombohedral' changed to 'rhombohedral'
according to '/home/saulius/struct/CIF-dictionaries/cif_core.dic'
dictionary named 'cif_core.dic' version 2.4.1 from 2010-06-29.

Automatic conversion script
Id: cif_fix_enum 1527 2010-12-29 10:47:43Z saulius 
;
_cod_original_sg_symbol_H-M R-3c
_cod_database_code 7103694

loop_
_symmetry_equiv_pos_as_xyz
'x, y, z'
'-y, x-y, z'
'-x+y, -x, z'
'y, x, -z+1/2'
'x-y, -y, -z+1/2'
'-x, -x+y, -z+1/2'
'x+2/3, y+1/3, z+1/3'
'-y+2/3, x-y+1/3, z+1/3'
'-x+y+2/3, -x+1/3, z+1/3'
'y+2/3, x+1/3, -z+5/6'
'x-y+2/3, -y+1/3, -z+5/6'
'-x+2/3, -x+y+1/3, -z+5/6'
'x+1/3, y+2/3, z+2/3'
'-y+1/3, x-y+2/3, z+2/3'
'-x+y+1/3, -x+2/3, z+2/3'
'y+1/3, x+2/3, -z+7/6'
'x-y+1/3, -y+2/3, -z+7/6'
'-x+1/3, -x+y+2/3, -z+7/6'
'-x, -y, -z'
'y, -x+y, -z'
'x-y, x, -z'
'-y, -x, z-1/2'
'-x+y, y, z-1/2'
'x, x-y, z-1/2'
'-x+2/3, -y+1/3, -z+1/3'
'y+2/3, -x+y+1/3, -z+1/3'
'x-y+2/3, x+1/3, -z+1/3'
'-y+2/3, -x+1/3, z-1/6'
'-x+y+2/3, y+1/3, z-1/6'
'x+2/3, x-y+1/3, z-1/6'
'-x+1/3, -y+2/3, -z+2/3'
'y+1/3, -x+y+2/3, -z+2/3'
'x-y+1/3, x+2/3, -z+2/3'
'-y+1/3, -x+2/3, z+1/6'
'-x+y+1/3, y+2/3, z+1/6'
'x+1/3, x-y+2/3, z+1/6'

loop_
_atom_site_label
_atom_site_type_symbol
_atom_site_fract_x
_atom_site_fract_y
_atom_site_fract_z
_atom_site_U_iso_or_equiv
_atom_site_adp_type
_atom_site_occupancy
_atom_site_symmetry_multiplicity
_atom_site_calc_flag
_atom_site_refinement_flags
_atom_site_disorder_assembly
_atom_site_disorder_group
Co1 Co 0.306224(16) 0.188734(16) 0.13346(2) 0.01866(13) Uani 1 1 d . . .
N1 N 0.26346(10) 0.20331(10) 0.05834(14) 0.0198(6) Uani 1 1 d . . .
O1 O 0.34929(9) 0.18989(9) 0.27857(12) 0.0275(5) Uani 1 1 d . . .
O2 O 0.37697(8) 0.24265(8) 0.10374(13) 0.0256(5) Uani 1 1 d . . .
O3 O 0.31067(9) 0.22775(9) 0.22492(12) 0.0266(5) Uani 1 1 d . . .
O4 O 0.41948(8) 0.20932(8) 0.15963(12) 0.0263(5) Uani 1 1 d . . .
C1 C 0.20185(13) 0.19841(13) 0.14589(19) 0.0270(8) Uani 1 1 d . . .
H1 H 0.2217 0.1964 0.1845 0.032 Uiso 1 1 calc R . .
C2 C 0.41711(12) 0.24335(12) 0.12336(17) 0.0212(7) Uani 1 1 d . . .
C3 C 0.33064(11) 0.24327(11) 0.35078(17) 0.0192(7) Uani 1 1 d . . .
C4 C 0.46595(14) 0.3333 0.0833 0.0188(9) Uani 1 2 d S . .
H4 H 0.4346 0.3333 0.0833 0.023 Uiso 1 2 calc SR . .
C5 C 0.21832(12) 0.20259(12) 0.07315(18) 0.0220(7) Uani 1 1 d . . .
C6 C 0.32914(12) 0.28872(12) 0.35164(18) 0.0228(7) Uani 1 1 d . . .
H6 H 0.3252 0.3026 0.3073 0.027 Uiso 1 1 calc R . .
C7 C 0.3333 0.22219(14) 0.4167 0.0186(9) Uani 1 2 d S . .
H7 H 0.3333 0.1909 0.4167 0.022 Uiso 1 2 calc SR . .
C8 C 0.33006(12) 0.21838(12) 0.27989(17) 0.0217(7) Uani 1 1 d . . .
C9 C 0.3333 0.31333(14) 0.4167 0.0255(11) Uani 1 2 d S . .
H9 H 0.3333 0.3447 0.4167 0.031 Uiso 1 2 calc SR . .
C10 C 0.46644(12) 0.28973(11) 0.10287(17) 0.0190(7) Uani 1 1 d . . .
C11 C 0.18877(13) 0.20658(13) 0.0163(2) 0.0274(8) Uani 1 1 d . . .
C12 C 0.20724(14) 0.21294(14) -0.0552(2) 0.0355(9) Uani 1 1 d . . .
H12 H 0.1884 0.2162 -0.0942 0.043 Uiso 1 1 calc R . .
C13 C 0.25190(15) 0.21451(14) -0.06880(19) 0.0341(9) Uani 1 1 d . . .
H13 H 0.2649 0.2192 -0.1170 0.041 Uiso 1 1 calc R . .
C14 C 0.27854(13) 0.20909(12) -0.01014(18) 0.0261(8) Uani 1 1 d . . .
H14 H 0.3095 0.2096 -0.0205 0.031 Uiso 1 1 calc R . .
C15 C 0.14286(13) 0.20543(14) 0.0345(2) 0.0370(9) Uani 1 1 d . . .
H15 H 0.1228 0.2082 -0.0031 0.044 Uiso 1 1 calc R . .
C16 C 0.15686(14) 0.19724(14) 0.1604(2) 0.0353(9) Uani 1 1 d . . .
H16 H 0.1457 0.1942 0.2095 0.042 Uiso 1 1 calc R . .
C17 C 0.55694(16) 0.3333 0.0833 0.0305(12) Uani 1 2 d S . .
H17 H 0.5883 0.3333 0.0833 0.037 Uiso 1 2 calc SR . .
C18 C 0.51247(12) 0.29007(12) 0.10508(19) 0.0250(8) Uani 1 1 d . . .
H18 H 0.5135 0.2608 0.1214 0.030 Uiso 1 1 calc R . .
C19 C 0.12713(14) 0.20042(15) 0.1047(2) 0.0393(10) Uani 1 1 d . . .
H19 H 0.0959 0.1991 0.1160 0.047 Uiso 1 1 calc R . .
O101 O 0.2861(8) 0.5838(6) 0.2002(10) 0.119(5) Uiso 0.38 1 d P . .
O102 O 0.3342(5) 0.6087(6) 0.0090(8) 0.118(4) Uiso 0.38 1 d P . .
O103 O 0.3333 0.6667 -0.0205(17) 0.122(10) Uiso 0.30 3 d SP . .
O104 O 0.3370(7) 0.5993(7) 0.0814(11) 0.154(6) Uiso 0.38 1 d P . .
O105 O 0.2539(13) 0.5889(13) 0.149(2) 0.188(11) Uiso 0.25 1 d P . .
O106 O 0.2927(9) 0.5872(7) 0.1258(12) 0.106(6) Uiso 0.25 1 d P . .
O107 O 0.2983(9) 0.6474(11) 0.0232(15) 0.169(11) Uiso 0.25 1 d P . .
O108 O 0.2858(9) 0.6216(9) 0.0983(13) 0.128(7) Uiso 0.25 1 d P . .
O109 O 0.2545(11) 0.5584(11) 0.2181(16) 0.156(10) Uiso 0.25 1 d P . .

loop_
_atom_site_aniso_label
_atom_site_aniso_U_11
_atom_site_aniso_U_22
_atom_site_aniso_U_33
_atom_site_aniso_U_23
_atom_site_aniso_U_13
_atom_site_aniso_U_12
Co1 0.0212(2) 0.0196(2) 0.0144(2) 0.00222(18) -0.00084(19) 0.00965(19)
N1 0.0262(14) 0.0213(14) 0.0151(14) -0.0006(11) -0.0021(12) 0.0142(12)
O1 0.0374(14) 0.0309(13) 0.0202(12) -0.0063(11) -0.0033(11) 0.0216(11)
O2 0.0230(12) 0.0224(12) 0.0281(13) 0.0051(10) 0.0021(11) 0.0089(10)
O3 0.0354(13) 0.0307(13) 0.0140(11) -0.0019(10) -0.0033(10) 0.0169(11)
O4 0.0300(13) 0.0191(11) 0.0254(13) 0.0070(10) 0.0026(11) 0.0089(10)
C1 0.0281(18) 0.035(2) 0.0210(19) 0.0036(16) -0.0017(15) 0.0179(16)
C2 0.0288(18) 0.0181(16) 0.0139(16) -0.0047(13) 0.0025(14) 0.0096(14)
C3 0.0192(16) 0.0201(16) 0.0179(16) -0.0019(13) -0.0019(14) 0.0095(13)
C4 0.0217(16) 0.024(2) 0.011(2) -0.0036(19) -0.0018(9) 0.0120(12)
C5 0.0223(17) 0.0195(16) 0.0228(18) 0.0003(14) -0.0019(14) 0.0096(14)
C6 0.0266(17) 0.0269(17) 0.0160(16) 0.0034(14) -0.0007(14) 0.0142(15)
C7 0.021(2) 0.0182(16) 0.017(2) -0.0004(9) -0.0007(19) 0.0105(11)
C8 0.0227(17) 0.0204(16) 0.0152(16) 0.0019(14) 0.0019(14) 0.0057(14)
C9 0.034(3) 0.0196(16) 0.028(3) 0.0006(11) 0.001(2) 0.0169(14)
C10 0.0237(17) 0.0169(15) 0.0130(16) -0.0006(13) 0.0008(13) 0.0077(13)
C11 0.0315(19) 0.0267(18) 0.026(2) 0.0020(15) -0.0048(16) 0.0160(16)
C12 0.048(2) 0.045(2) 0.0212(19) -0.0007(18) -0.0125(18) 0.029(2)
C13 0.051(2) 0.046(2) 0.0130(17) 0.0032(17) 0.0014(17) 0.030(2)
C14 0.037(2) 0.0278(18) 0.0194(17) -0.0019(15) 0.0007(16) 0.0202(16)
C15 0.032(2) 0.044(2) 0.039(2) 0.0051(19) -0.0099(18) 0.0220(18)
C16 0.033(2) 0.046(2) 0.029(2) 0.0066(18) 0.0081(17) 0.0214(19)
C17 0.0231(18) 0.029(3) 0.041(3) -0.004(2) -0.0020(12) 0.0143(13)
C18 0.0290(18) 0.0197(16) 0.0273(19) -0.0009(15) -0.0025(16) 0.0128(15)
C19 0.027(2) 0.052(2) 0.046(3) 0.006(2) 0.0019(19) 0.0252(19)

loop_
_atom_type_symbol
_atom_type_description
_atom_type_scat_dispersion_real
_atom_type_scat_dispersion_imag
_atom_type_scat_source
C C 0.0033 0.0016 'International Tables Vol C Tables 4.2.6.8 and 6.1.1.4'
H H 0.0000 0.0000 'International Tables Vol C Tables 4.2.6.8 and 6.1.1.4'
N N 0.0061 0.0033 'International Tables Vol C Tables 4.2.6.8 and 6.1.1.4'
O O 0.0106 0.0060 'International Tables Vol C Tables 4.2.6.8 and 6.1.1.4'
Co Co 0.3494 0.9721 'International Tables Vol C Tables 4.2.6.8 and 6.1.1.4'

loop_
_geom_angle_atom_site_label_1
_geom_angle_atom_site_label_2
_geom_angle_atom_site_label_3
_geom_angle
_geom_angle_site_symmetry_1
_geom_angle_site_symmetry_3
_geom_angle_publ_flag
O2 Co1 O3 90.99(10) . . ?
O2 Co1 O4 162.29(9) . 25 ?
O3 Co1 O4 91.87(9) . 25 ?
O2 Co1 N1 99.88(10) . . ?
O3 Co1 N1 106.94(10) . . ?
O4 Co1 N1 95.99(10) 25 . ?
O2 Co1 O1 83.81(9) . 25 ?
O3 Co1 O1 162.66(9) . 25 ?
O4 Co1 O1 88.33(9) 25 25 ?
N1 Co1 O1 90.27(9) . 25 ?
O2 Co1 Co1 82.37(7) . 25 ?
O3 Co1 Co1 91.99(7) . 25 ?
O4 Co1 Co1 80.07(7) 25 25 ?
N1 Co1 Co1 160.84(8) . 25 ?
O1 Co1 Co1 70.96(6) 25 25 ?
C14 N1 C5 117.6(3) . . ?
C14 N1 Co1 116.5(2) . . ?
C5 N1 Co1 125.5(2) . . ?
C8 O1 Co1 136.9(2) . 25 ?
C2 O2 Co1 124.3(2) . . ?
C8 O3 Co1 115.6(2) . . ?
C2 O4 Co1 127.0(2) . 25 ?
C16 C1 C5 119.3(3) . . ?
O2 C2 O4 126.0(3) . . ?
O2 C2 C10 116.5(3) . . ?
O4 C2 C10 117.5(3) . . ?
C7 C3 C6 118.7(3) . . ?
C7 C3 C8 120.8(3) . . ?
C6 C3 C8 120.5(3) . . ?
C10 C4 C10 121.2(4) . 17_554 ?
N1 C5 C1 119.4(3) . . ?
N1 C5 C11 121.1(3) . . ?
C1 C5 C11 119.5(3) . . ?
C9 C6 C3 120.2(3) . . ?
C3 C7 C3 121.4(4) . 12 ?
O1 C8 O3 124.3(3) . . ?
O1 C8 C3 117.9(3) . . ?
O3 C8 C3 117.8(3) . . ?
C6 C9 C6 120.6(4) 12 . ?
C4 C10 C18 119.5(3) . . ?
C4 C10 C2 118.7(3) . . ?
C18 C10 C2 121.7(3) . . ?
C12 C11 C15 123.0(3) . . ?
C12 C11 C5 118.3(3) . . ?
C15 C11 C5 118.7(3) . . ?
C13 C12 C11 120.0(3) . . ?
C12 C13 C14 118.6(3) . . ?
N1 C14 C13 124.4(3) . . ?
C19 C15 C11 120.9(3) . . ?
C1 C16 C19 121.6(4) . . ?
C18 C17 C18 120.2(4) 17_554 . ?
C17 C18 C10 119.7(3) . . ?
C15 C19 C16 120.0(3) . . ?
O109 O101 O104 62(2) . 26_455 ?
O109 O101 O105 136(3) . 27 ?
O104 O101 O105 138(3) 26_455 27 ?
O109 O101 O106 117(3) . . ?
O104 O101 O106 142(2) 26_455 . ?
O105 O101 O106 71.5(17) 27 . ?
O109 O101 O108 132(3) . 27 ?
O104 O101 O108 82.0(17) 26_455 27 ?
O105 O101 O108 58.4(18) 27 27 ?
O106 O101 O108 110.3(19) . 27 ?
O109 O101 O105 81(3) . . ?
O104 O101 O105 90.8(19) 26_455 . ?
O105 O101 O105 125.3(19) 27 . ?
O106 O101 O105 54.1(15) . . ?
O108 O101 O105 133(2) 27 . ?
O107 O102 O104 88.0(19) 2_665 . ?
O107 O103 O107 82(3) . 3_565 ?
O107 O103 O107 82(3) . 2_665 ?
O107 O103 O107 82(3) 3_565 2_665 ?
O109 O104 O101 44.9(16) 27 27 ?
O109 O104 O102 134(2) 27 . ?
O101 O104 O102 137.3(19) 27 . ?
O109 O104 O106 107(2) 27 . ?
O101 O104 O106 95.1(17) 27 . ?
O102 O104 O106 116.7(19) . . ?
O109 O104 O108 92(2) 27 2_665 ?
O101 O104 O108 52.0(13) 27 2_665 ?
O102 O104 O108 91.3(15) . 2_665 ?
O106 O104 O108 103.8(14) . 2_665 ?
O109 O104 O107 131(2) 27 2_665 ?
O101 O104 O107 103.0(18) 27 2_665 ?
O102 O104 O107 40.6(12) . 2_665 ?
O106 O104 O107 111.8(17) . 2_665 ?
O108 O104 O107 52.0(12) 2_665 2_665 ?
O106 O105 O108 57.9(19) . . ?
O106 O105 O101 118(3) . 26_455 ?
O108 O105 O101 62(2) . 26_455 ?
O106 O105 O101 61.0(17) . . ?
O108 O105 O101 105(3) . . ?
O101 O105 O101 128(3) 26_455 . ?
O106 O105 O109 88(3) . . ?
O108 O105 O109 140(3) . . ?
O101 O105 O109 138(3) 26_455 . ?
O101 O105 O109 35.9(15) . . ?
O106 O105 O106 126(3) . 26_455 ?
O108 O105 O106 101(2) . 26_455 ?
O101 O105 O106 54.6(14) 26_455 26_455 ?
O101 O105 O106 83(2) . 26_455 ?
O109 O105 O106 84(2) . 26_455 ?
O108 O106 O105 64(2) . . ?
O108 O106 O101 112(2) . . ?
O105 O106 O101 64.9(19) . . ?
O108 O106 O104 95(2) . . ?
O105 O106 O104 158(3) . . ?
O101 O106 O104 131(2) . . ?
O108 O106 O105 134(2) . 27 ?
O105 O106 O105 118.4(18) . 27 ?
O101 O106 O105 53.8(14) . 27 ?
O104 O106 O105 77.9(19) . 27 ?
O102 O107 O103 103(3) 3_565 . ?
O102 O107 O108 114(3) 3_565 . ?
O103 O107 O108 140(3) . . ?
O102 O107 O107 91(3) 3_565 3_565 ?
O103 O107 O107 49.2(13) . 3_565 ?
O108 O107 O107 113.0(12) . 3_565 ?
O102 O107 O107 148(3) 3_565 2_665 ?
O103 O107 O107 49.2(13) . 2_665 ?
O108 O107 O107 91(2) . 2_665 ?
O107 O107 O107 60.000(11) 3_565 2_665 ?
O102 O107 O104 51.4(15) 3_565 3_565 ?
O103 O107 O104 141(3) . 3_565 ?
O108 O107 O104 64.0(16) . 3_565 ?
O107 O107 O104 98(2) 3_565 3_565 ?
O107 O107 O104 138.0(12) 2_665 3_565 ?
O106 O108 O105 58.3(19) . . ?
O106 O108 O101 117(2) . 26_455 ?
O105 O108 O101 59.7(18) . 26_455 ?
O106 O108 O107 133(3) . . ?
O105 O108 O107 153(3) . . ?
O101 O108 O107 109(2) 26_455 . ?
O106 O108 O104 163(2) . 3_565 ?
O105 O108 O104 104(2) . 3_565 ?
O101 O108 O104 46.0(12) 26_455 3_565 ?
O107 O108 O104 64.0(16) . 3_565 ?
O101 O109 O104 73(2) . 26_455 ?
O101 O109 O105 63(2) . . ?
O104 O109 O105 87(2) 26_455 . ?

loop_
_geom_bond_atom_site_label_1
_geom_bond_atom_site_label_2
_geom_bond_distance
_geom_bond_site_symmetry_2
_geom_bond_publ_flag
Co1 O2 2.015(2) . ?
Co1 O3 2.017(2) . ?
Co1 O4 2.021(2) 25 ?
Co1 N1 2.085(3) . ?
Co1 O1 2.132(2) 25 ?
Co1 Co1 2.8584(8) 25 ?
N1 C14 1.318(4) . ?
N1 C5 1.384(4) . ?
O1 C8 1.261(4) . ?
O1 Co1 2.132(2) 25 ?
O2 C2 1.259(4) . ?
O3 C8 1.269(4) . ?
O4 C2 1.259(4) . ?
O4 Co1 2.021(2) 25 ?
C1 C16 1.372(5) . ?
C1 C5 1.408(5) . ?
C2 C10 1.500(4) . ?
C3 C7 1.388(4) . ?
C3 C6 1.401(4) . ?
C3 C8 1.499(4) . ?
C4 C10 1.377(4) . ?
C4 C10 1.377(4) 17_554 ?
C5 C11 1.418(5) . ?
C6 C9 1.378(4) . ?
C7 C3 1.388(4) 12 ?
C9 C6 1.378(4) 12 ?
C10 C18 1.391(4) . ?
C11 C12 1.401(5) . ?
C11 C15 1.414(5) . ?
C12 C13 1.354(5) . ?
C13 C14 1.403(5) . ?
C15 C19 1.354(5) . ?
C16 C19 1.397(5) . ?
C17 C18 1.388(4) 17_554 ?
C17 C18 1.388(4) . ?
O101 O109 0.94(3) . ?
O101 O104 1.27(2) 26_455 ?
O101 O105 1.36(3) 27 ?
O101 O106 1.38(2) . ?
O101 O108 1.39(2) 27 ?
O101 O105 1.42(3) . ?
O102 O107 1.14(3) 2_665 ?
O102 O104 1.37(2) . ?
O103 O107 1.22(3) . ?
O103 O107 1.22(3) 3_565 ?
O103 O107 1.22(3) 2_665 ?
O104 O109 1.18(3) 27 ?
O104 O101 1.27(2) 27 ?
O104 O106 1.45(2) . ?
O104 O108 1.75(3) 2_665 ?
O104 O107 1.75(3) 2_665 ?
O105 O106 1.27(3) . ?
O105 O108 1.34(4) . ?
O105 O101 1.36(3) 26_455 ?
O105 O109 1.58(4) . ?
O105 O106 1.60(3) 26_455 ?
O106 O108 1.27(3) . ?
O106 O105 1.60(3) 27 ?
O107 O102 1.14(3) 3_565 ?
O107 O108 1.53(3) . ?
O107 O107 1.60(4) 3_565 ?
O107 O107 1.60(4) 2_665 ?
O107 O104 1.75(3) 3_565 ?
O108 O101 1.39(2) 26_455 ?
O108 O104 1.75(3) 3_565 ?
O109 O104 1.18(3) 26_455 ?
